data_4077495
loop_
_publ_author_name
'Woo, Tom K.'
'Pioda, Giorgio'
'Rothlisberger, Ursula'
'Togni, Antonio'

_publ_section_title
;
 Chiral Palladium(II)&#x2212;Bis(trichlorosilyl) Complexes. Synthesis,
 Structure, and Combined QM/MM Computational Studies
;
_journal_issue 11
_journal_name_full Organometallics
_journal_page_first 2144
_journal_paper_doi 10.1021/om000130g
_journal_volume 19
_journal_year 2000
_chemical_formula_sum 'C35 H33 Cl8 Fe N2 P Pd Si2'
_chemical_formula_weight 1014.63
_chemical_name_systematic
;
Bis(trichlorosilyl)-{1-{(R)-1-[(S)-2-(diphenylphosphino-kP)ferrocenyl]ethyl}-
3-phenyl-5-methyl-1H-pyrazole-kN}palladium (5)
;
_space_group_IT_number 145
_symmetry_cell_setting trigonal
_symmetry_space_group_name_Hall 'P 32'
_symmetry_space_group_name_H-M 'P 32'
_atom_sites_solution_hydrogens 'ref U'
_atom_sites_solution_primary direct
_atom_sites_solution_secondary difmap
_audit_creation_method SHELXL-97
_cell_angle_alpha 90.00
_cell_angle_beta 90.00
_cell_angle_gamma 120.00
_cell_formula_units_Z 3
_cell_length_a 17.966(12)
_cell_length_b 17.966(12)
_cell_length_c 10.785(7)
_cell_measurement_temperature 293(2)
_cell_measurement_theta_max 29.94
_cell_measurement_theta_min 1.31
_cell_volume 3015(3)
_computing_structure_refinement 'SHELXL-97 (Sheldrick, 1997)'
_computing_structure_solution 'SHELXS-97 (Sheldrick, 1990)'
_diffrn_ambient_temperature 293(2)
_diffrn_measured_fraction_theta_full 0.911
_diffrn_measured_fraction_theta_max 0.911
_diffrn_measurement_device_type 'Siemens SMART Platform (CCD detector)'
_diffrn_measurement_method w-scan
_diffrn_radiation_monochromator graphite
_diffrn_radiation_source 'fine-focus sealed tube'
_diffrn_radiation_type MoK\a
_diffrn_radiation_wavelength 0.71073
_diffrn_reflns_av_R_equivalents 0.0348
_diffrn_reflns_av_sigmaI/netI 0.0341
_diffrn_reflns_limit_h_max 24
_diffrn_reflns_limit_h_min -24
_diffrn_reflns_limit_k_max 25
_diffrn_reflns_limit_k_min -20
_diffrn_reflns_limit_l_max 14
_diffrn_reflns_limit_l_min -14
_diffrn_reflns_number 22036
_diffrn_reflns_theta_full 29.94
_diffrn_reflns_theta_max 29.94
_diffrn_reflns_theta_min 1.31
_exptl_absorpt_coefficient_mu 1.469
_exptl_absorpt_correction_type SADABS
_exptl_crystal_colour yellow
_exptl_crystal_density_diffrn 1.676
_exptl_crystal_density_meas '? '
_exptl_crystal_density_method 'not measured'
_exptl_crystal_description prism
_exptl_crystal_F_000 1524
_exptl_crystal_size_max 0.68
_exptl_crystal_size_mid 0.22
_exptl_crystal_size_min 0.22
_refine_diff_density_max 0.705
_refine_diff_density_min -0.433
_refine_diff_density_rms 0.082
_refine_ls_abs_structure_details 'Flack H D (1983), Acta Cryst. A39, 876-881'
_refine_ls_abs_structure_Flack -0.029(19)
_refine_ls_extinction_coef 0.0024(3)
_refine_ls_extinction_expression Fc^*^=kFc[1+0.001xFc^2^\l^3^/sin(2\q)]^-1/4^
_refine_ls_extinction_method SHELXL
_refine_ls_goodness_of_fit_ref 1.091
_refine_ls_hydrogen_treatment mixed
_refine_ls_matrix_type full
_refine_ls_number_parameters 455
_refine_ls_number_reflns 10037
_refine_ls_number_restraints 3
_refine_ls_restrained_S_all 1.092
_refine_ls_R_factor_all 0.0489
_refine_ls_R_factor_gt 0.0385
_refine_ls_shift/su_max 0.608
_refine_ls_shift/su_mean 0.025
_refine_ls_structure_factor_coef Fsqd
_refine_ls_weighting_details 'calc w=1/[\s^2^(Fo^2^)+(0.0479P)^2^+2.8890P] where P=(Fo^2^+2Fc^2^)/3'
_refine_ls_weighting_scheme calc
_refine_ls_wR_factor_gt 0.0901
_refine_ls_wR_factor_ref 0.1042
_reflns_number_gt 9051
_reflns_number_total 10037
_reflns_threshold_expression >2sigma(I)
_cod_data_source_file om000130g.cif
_cod_data_source_block '[PPFPy(Me,Ph)Pd(SiCl3)2]'
_cod_depositor_comments
;
The following automatic conversions were performed:

'_symmetry_cell_setting' value 'Trigonal' changed to 'trigonal'
according to /home/saulius/struct/CIF-dictionaries/cif_core.dic
dictionary named 'cif_core.dic' version 2.4.2 from 2011-04-26.

Automatic conversion script
Id: cif_fix_values 1715 2011-07-08 13:25:40Z adriana 
;
_cod_original_sg_symbol_H-M P32
_cod_database_code 4077495

loop_
_symmetry_equiv_pos_as_xyz
'x, y, z'
'-y, x-y, z+2/3'
'-x+y, -x, z+1/3'

loop_
_atom_site_label
_atom_site_type_symbol
_atom_site_fract_x
_atom_site_fract_y
_atom_site_fract_z
_atom_site_U_iso_or_equiv
_atom_site_adp_type
_atom_site_occupancy
_atom_site_symmetry_multiplicity
_atom_site_calc_flag
_atom_site_refinement_flags
Pd1 Pd 0.966515(19) 0.333710(19) 0.17958(3) 0.03260(8) Uani 1 1 d .
Fe1 Fe 0.92947(4) 0.12071(4) 0.45744(6) 0.03793(14) Uani 1 1 d .
Cl1 Cl 0.87762(16) 0.40461(13) -0.08440(19) 0.0895(6) Uani 1 1 d .
Cl2 Cl 0.74511(12) 0.2612(2) 0.10624(18) 0.1061(8) Uani 1 1 d .
Cl3 Cl 0.83646(13) 0.20657(11) -0.09822(16) 0.0761(5) Uani 1 1 d .
Cl4 Cl 1.05223(13) 0.21943(12) -0.00374(15) 0.0767(5) Uani 1 1 d .
Cl5 Cl 1.05189(14) 0.37363(14) -0.14992(15) 0.0862(6) Uani 1 1 d .
Cl6 Cl 1.17922(9) 0.42269(11) 0.07863(16) 0.0690(4) Uani 1 1 d .
P1 P 1.05051(7) 0.33459(7) 0.35985(10) 0.0332(2) Uani 1 1 d .
Si1 Si 0.86470(9) 0.30511(10) 0.02639(13) 0.0482(3) Uani 1 1 d .
Si2 Si 1.05371(9) 0.33385(9) 0.02861(12) 0.0449(3) Uani 1 1 d .
N1 N 0.8389(2) 0.3025(3) 0.3941(4) 0.0412(8) Uani 1 1 d .
N2 N 0.8962(2) 0.3646(2) 0.3172(3) 0.0363(7) Uani 1 1 d .
C1 C 0.9808(3) 0.2507(3) 0.4668(4) 0.0348(8) Uani 1 1 d .
C2 C 0.8879(3) 0.2064(3) 0.4724(4) 0.0374(9) Uani 1 1 d .
C3 C 0.8630(3) 0.1521(3) 0.5804(5) 0.0471(10) Uani 1 1 d .
H3A H 0.8038 0.1139 0.6082 0.057 Uiso 1 1 calc R
C4 C 0.9374(4) 0.1613(3) 0.6376(5) 0.0517(12) Uani 1 1 d .
H4A H 0.9388 0.1302 0.7114 0.062 Uiso 1 1 calc R
C5 C 1.0100(3) 0.2209(3) 0.5688(4) 0.0438(10) Uani 1 1 d .
H5A H 1.0699 0.2386 0.5874 0.053 Uiso 1 1 calc R
C1` C 0.9317(4) 0.0081(3) 0.4673(6) 0.0624(14) Uani 1 1 d .
H1`A H 0.9409 -0.0168 0.5425 0.075 Uiso 1 1 calc R
C2` C 0.8523(4) -0.0073(3) 0.4221(6) 0.0615(14) Uani 1 1 d .
H2`A H 0.7963 -0.0450 0.4605 0.074 Uiso 1 1 calc R
C3` C 0.8659(4) 0.0397(4) 0.3119(6) 0.0616(14) Uani 1 1 d .
H3`A H 0.8215 0.0406 0.2602 0.074 Uiso 1 1 calc R
C4` C 0.9559(4) 0.0860(4) 0.2896(5) 0.0586(14) Uani 1 1 d .
H4`A H 0.9848 0.1244 0.2194 0.070 Uiso 1 1 calc R
C5` C 0.9961(4) 0.0655(4) 0.3859(6) 0.0600(14) Uani 1 1 d .
H5`A H 1.0579 0.0876 0.3945 0.072 Uiso 1 1 calc R
C6 C 0.8295(3) 0.2164(3) 0.3824(4) 0.0394(9) Uani 1 1 d .
H6A H 0.8502 0.2138 0.2993 0.047 Uiso 1 1 calc R
C7 C 0.7358(3) 0.1436(4) 0.3887(6) 0.0604(14) Uani 1 1 d .
H7A H 0.7023 0.1540 0.3292 0.091 Uiso 1 1 calc R
H7B H 0.7135 0.1414 0.4704 0.091 Uiso 1 1 calc R
H7C H 0.7328 0.0899 0.3704 0.091 Uiso 1 1 calc R
C8 C 0.9018(3) 0.4393(3) 0.3535(4) 0.0408(9) Uani 1 1 d .
C9 C 0.8462(4) 0.4222(4) 0.4548(5) 0.0520(12) Uani 1 1 d .
H9A H 0.8367 0.4619 0.4967 0.062 Uiso 1 1 calc R
C10 C 0.8085(4) 0.3360(4) 0.4801(5) 0.0516(12) Uani 1 1 d .
C11 C 0.7461(5) 0.2854(5) 0.5812(7) 0.082(2) Uani 1 1 d .
H11A H 0.7313 0.2262 0.5755 0.122 Uiso 1 1 calc R
H11B H 0.6952 0.2895 0.5724 0.122 Uiso 1 1 calc R
H11C H 0.7720 0.3080 0.6604 0.122 Uiso 1 1 calc R
C12 C 0.9600(3) 0.5226(3) 0.2974(4) 0.0437(10) Uani 1 1 d .
C13 C 0.9749(4) 0.5978(4) 0.3576(6) 0.0557(13) Uani 1 1 d .
H13A H 0.9458 0.5942 0.4307 0.067 Uiso 1 1 calc R
C14 C 1.0325(4) 0.6773(4) 0.3089(7) 0.0662(16) Uani 1 1 d .
H14A H 1.0417 0.7266 0.3502 0.079 Uiso 1 1 calc R
C15 C 1.0763(4) 0.6853(4) 0.2020(7) 0.0663(16) Uani 1 1 d .
H15A H 1.1151 0.7393 0.1708 0.080 Uiso 1 1 calc R
C16 C 1.0619(4) 0.6110(4) 0.1402(6) 0.0626(14) Uani 1 1 d .
H16A H 1.0910 0.6152 0.0669 0.075 Uiso 1 1 calc R
C17 C 1.0044(4) 0.5316(3) 0.1879(5) 0.0516(12) Uani 1 1 d .
H17A H 0.9950 0.4825 0.1456 0.062 Uiso 1 1 calc R
C18 C 1.1496(3) 0.3283(3) 0.3703(4) 0.0406(9) Uani 1 1 d .
C19 C 1.2122(4) 0.3751(4) 0.4576(6) 0.0567(13) Uani 1 1 d .
H19A H 1.2064 0.4135 0.5090 0.068 Uiso 1 1 calc R
C20 C 1.2841(4) 0.3650(5) 0.4689(7) 0.0726(18) Uani 1 1 d .
H20A H 1.3257 0.3962 0.5283 0.087 Uiso 1 1 calc R
C21 C 1.2939(4) 0.3091(5) 0.3925(6) 0.0678(17) Uani 1 1 d .
H21A H 1.3419 0.3027 0.4002 0.081 Uiso 1 1 calc R
C22 C 1.2330(4) 0.2632(4) 0.3059(6) 0.0651(15) Uani 1 1 d .
H22A H 1.2394 0.2255 0.2541 0.078 Uiso 1 1 calc R
C23 C 1.1603(4) 0.2728(4) 0.2948(5) 0.0537(12) Uani 1 1 d .
H23A H 1.1188 0.2410 0.2354 0.064 Uiso 1 1 calc R
C24 C 1.0801(3) 0.4346(3) 0.4422(4) 0.0404(9) Uani 1 1 d .
C25 C 1.0424(4) 0.4369(3) 0.5528(5) 0.0535(12) Uani 1 1 d .
H25A H 1.0021 0.3862 0.5911 0.064 Uiso 1 1 calc R
C26 C 1.0661(5) 0.5170(4) 0.6065(6) 0.0731(18) Uani 1 1 d .
H26A H 1.0402 0.5191 0.6800 0.088 Uiso 1 1 calc R
C27 C 1.1263(5) 0.5917(4) 0.5526(7) 0.076(2) Uani 1 1 d .
H27A H 1.1415 0.6440 0.5900 0.091 Uiso 1 1 calc R
C28 C 1.1649(5) 0.5900(4) 0.4430(7) 0.0706(17) Uani 1 1 d .
H28A H 1.2063 0.6412 0.4071 0.085 Uiso 1 1 calc R
C29 C 1.1422(4) 0.5123(3) 0.3858(6) 0.0558(12) Uani 1 1 d .
H29A H 1.1675 0.5112 0.3111 0.067 Uiso 1 1 calc R
C30 C 1.302(3) 0.582(3) -0.187(3) 0.16(2) Uani 0.30 1 d PD
Cl7 Cl 1.2461(15) 0.6267(12) -0.130(3) 0.269(13) Uani 0.30 1 d PD
Cl8 Cl 1.3264(12) 0.6002(11) -0.339(2) 0.202(8) Uani 0.30 1 d PD

loop_
_atom_site_aniso_label
_atom_site_aniso_U_11
_atom_site_aniso_U_22
_atom_site_aniso_U_33
_atom_site_aniso_U_23
_atom_site_aniso_U_13
_atom_site_aniso_U_12
Pd1 0.03577(16) 0.03735(16) 0.02866(13) -0.00239(12) -0.00031(12) 0.02128(14)
Fe1 0.0428(3) 0.0345(3) 0.0370(3) 0.0030(2) -0.0024(2) 0.0197(3)
Cl1 0.1321(17) 0.0840(11) 0.0803(11) -0.0032(9) -0.0373(11) 0.0749(12)
Cl2 0.0555(9) 0.196(3) 0.0673(10) -0.0146(13) -0.0129(8) 0.0637(13)
Cl3 0.0915(12) 0.0632(9) 0.0650(9) -0.0244(7) -0.0208(8) 0.0323(8)
Cl4 0.1145(14) 0.0791(10) 0.0625(9) -0.0108(8) 0.0126(9) 0.0680(11)
Cl5 0.0988(13) 0.1155(15) 0.0440(8) 0.0264(9) 0.0137(8) 0.0533(12)
Cl6 0.0463(7) 0.0829(10) 0.0675(9) 0.0107(8) 0.0160(6) 0.0247(7)
P1 0.0334(5) 0.0343(5) 0.0326(5) -0.0008(4) -0.0017(4) 0.0175(4)
Si1 0.0533(8) 0.0596(8) 0.0381(6) -0.0081(6) -0.0116(6) 0.0330(7)
Si2 0.0526(7) 0.0535(7) 0.0352(6) 0.0039(5) 0.0110(5) 0.0316(6)
N1 0.0413(19) 0.048(2) 0.042(2) 0.0036(16) 0.0075(15) 0.0283(17)
N2 0.0399(18) 0.0404(18) 0.0334(17) 0.0016(14) 0.0009(14) 0.0237(16)
C1 0.038(2) 0.0332(19) 0.0344(19) -0.0009(15) -0.0019(16) 0.0186(16)
C2 0.039(2) 0.043(2) 0.034(2) 0.0023(17) 0.0032(16) 0.0232(18)
C3 0.051(3) 0.046(2) 0.042(2) 0.0092(19) 0.010(2) 0.023(2)
C4 0.069(3) 0.051(3) 0.034(2) 0.005(2) 0.001(2) 0.029(3)
C5 0.051(3) 0.046(2) 0.036(2) -0.0028(18) -0.0086(19) 0.025(2)
C1` 0.078(4) 0.040(3) 0.075(4) 0.002(2) -0.009(3) 0.034(3)
C2` 0.063(3) 0.037(3) 0.075(4) -0.002(2) 0.000(3) 0.018(2)
C3` 0.076(4) 0.052(3) 0.059(3) -0.015(2) -0.022(3) 0.034(3)
C4` 0.081(4) 0.047(3) 0.046(3) -0.008(2) 0.004(3) 0.031(3)
C5` 0.063(3) 0.054(3) 0.073(4) -0.005(3) 0.005(3) 0.036(3)
C6 0.036(2) 0.043(2) 0.042(2) 0.0049(17) 0.0027(17) 0.0216(18)
C7 0.035(2) 0.059(3) 0.076(4) 0.013(3) 0.003(2) 0.015(2)
C8 0.049(2) 0.049(2) 0.038(2) -0.0030(18) -0.0028(18) 0.034(2)
C9 0.067(3) 0.059(3) 0.048(3) -0.003(2) 0.008(2) 0.045(3)
C10 0.057(3) 0.070(3) 0.045(3) 0.008(2) 0.013(2) 0.044(3)
C11 0.092(5) 0.097(5) 0.077(4) 0.030(4) 0.049(4) 0.063(4)
C12 0.052(3) 0.045(2) 0.044(2) -0.0048(19) -0.009(2) 0.032(2)
C13 0.064(3) 0.053(3) 0.062(3) -0.012(2) -0.014(3) 0.038(3)
C14 0.066(4) 0.049(3) 0.086(4) -0.017(3) -0.020(3) 0.031(3)
C15 0.068(4) 0.043(3) 0.080(4) -0.001(3) -0.020(3) 0.023(3)
C16 0.070(4) 0.060(3) 0.057(3) 0.011(3) -0.001(3) 0.033(3)
C17 0.066(3) 0.041(2) 0.051(3) 0.004(2) 0.003(2) 0.029(2)
C18 0.036(2) 0.042(2) 0.044(2) 0.0068(18) 0.0002(17) 0.0196(18)
C19 0.049(3) 0.064(3) 0.062(3) -0.005(3) -0.010(2) 0.031(3)
C20 0.050(3) 0.092(5) 0.077(4) 0.004(4) -0.021(3) 0.037(3)
C21 0.048(3) 0.087(4) 0.080(4) 0.021(3) 0.005(3) 0.042(3)
C22 0.070(4) 0.077(4) 0.072(4) 0.005(3) 0.012(3) 0.055(3)
C23 0.051(3) 0.062(3) 0.056(3) -0.002(2) -0.001(2) 0.034(3)
C24 0.047(2) 0.039(2) 0.039(2) -0.0009(17) -0.0090(18) 0.0239(19)
C25 0.074(3) 0.049(3) 0.042(2) -0.006(2) -0.004(2) 0.034(3)
C26 0.113(6) 0.071(4) 0.053(3) -0.022(3) -0.011(3) 0.058(4)
C27 0.107(5) 0.046(3) 0.078(4) -0.025(3) -0.026(4) 0.040(3)
C28 0.086(4) 0.037(3) 0.079(4) -0.004(3) -0.011(3) 0.024(3)
C29 0.060(3) 0.042(3) 0.060(3) 0.002(2) -0.001(2) 0.022(2)
C30 0.22(5) 0.15(3) 0.19(4) 0.11(3) 0.12(4) 0.15(4)
Cl7 0.28(3) 0.128(12) 0.37(4) 0.061(16) -0.03(2) 0.076(14)
Cl8 0.174(14) 0.160(13) 0.31(2) -0.034(14) -0.096(15) 0.108(12)

loop_
_atom_type_symbol
_atom_type_description
_atom_type_scat_dispersion_real
_atom_type_scat_dispersion_imag
_atom_type_scat_source
C C 0.0033 0.0016 'International Tables Vol C Tables 4.2.6.8 and 6.1.1.4'
H H 0.0000 0.0000 'International Tables Vol C Tables 4.2.6.8 and 6.1.1.4'
N N 0.0061 0.0033 'International Tables Vol C Tables 4.2.6.8 and 6.1.1.4'
Si Si 0.0817 0.0704 'International Tables Vol C Tables 4.2.6.8 and 6.1.1.4'
P P 0.1023 0.0942 'International Tables Vol C Tables 4.2.6.8 and 6.1.1.4'
Cl Cl 0.1484 0.1585 'International Tables Vol C Tables 4.2.6.8 and 6.1.1.4'
Fe Fe 0.3463 0.8444 'International Tables Vol C Tables 4.2.6.8 and 6.1.1.4'
Pd Pd -0.9988 1.0072 'International Tables Vol C Tables 4.2.6.8 and 6.1.1.4'

loop_
_geom_angle_atom_site_label_1
_geom_angle_atom_site_label_2
_geom_angle_atom_site_label_3
_geom_angle
_geom_angle_site_symmetry_1
N2 Pd1 Si2 167.10(10) .
N2 Pd1 Si1 92.76(11) .
Si2 Pd1 Si1 87.51(7) .
N2 Pd1 P1 83.80(11) .
Si2 Pd1 P1 98.46(7) .
Si1 Pd1 P1 167.78(5) .
C2 Fe1 C1 41.71(17) .
C2 Fe1 C5 69.55(18) .
C1 Fe1 C5 41.07(17) .
C2 Fe1 C2` 124.8(2) .
C1 Fe1 C2` 164.3(2) .
C5 Fe1 C2` 152.3(2) .
C2 Fe1 C4` 122.1(2) .
C1 Fe1 C4` 110.6(2) .
C5 Fe1 C4` 128.3(2) .
C2` Fe1 C4` 67.8(2) .
C2 Fe1 C3 41.41(18) .
C1 Fe1 C3 69.15(18) .
C5 Fe1 C3 68.2(2) .
C2` Fe1 C3 105.7(2) .
C4` Fe1 C3 156.2(2) .
C2 Fe1 C1` 160.7(2) .
C1 Fe1 C1` 155.3(2) .
C5 Fe1 C1` 119.1(2) .
C2` Fe1 C1` 40.0(2) .
C4` Fe1 C1` 67.8(3) .
C3 Fe1 C1` 122.8(2) .
C2 Fe1 C5` 157.6(2) .
C1 Fe1 C5` 122.2(2) .
C5 Fe1 C5` 108.7(2) .
C2` Fe1 C5` 67.4(3) .
C4` Fe1 C5` 40.4(3) .
C3 Fe1 C5` 160.3(2) .
C1` Fe1 C5` 40.2(3) .
C2 Fe1 C4 69.00(19) .
C1 Fe1 C4 68.63(19) .
C5 Fe1 C4 40.4(2) .
C2` Fe1 C4 117.6(2) .
C4` Fe1 C4 163.5(3) .
C3 Fe1 C4 40.1(2) .
C1` Fe1 C4 105.6(2) .
C5` Fe1 C4 125.0(2) .
C2 Fe1 C3` 108.3(2) .
C1 Fe1 C3` 128.4(2) .
C5 Fe1 C3` 166.2(2) .
C2` Fe1 C3` 40.2(3) .
C4` Fe1 C3` 40.5(3) .
C3 Fe1 C3` 119.8(2) .
C1` Fe1 C3` 67.6(2) .
C5` Fe1 C3` 67.8(3) .
C4 Fe1 C3` 152.7(3) .
C1 P1 C24 104.4(2) .
C1 P1 C18 101.4(2) .
C24 P1 C18 102.4(2) .
C1 P1 Pd1 109.37(15) .
C24 P1 Pd1 105.46(14) .
C18 P1 Pd1 131.08(16) .
Cl1 Si1 Cl2 102.53(12) .
Cl1 Si1 Cl3 103.76(11) .
Cl2 Si1 Cl3 100.36(11) .
Cl1 Si1 Pd1 119.00(9) .
Cl2 Si1 Pd1 109.92(9) .
Cl3 Si1 Pd1 118.62(9) .
Cl5 Si2 Cl4 101.08(10) .
Cl5 Si2 Cl6 100.11(10) .
Cl4 Si2 Cl6 106.04(10) .
Cl5 Si2 Pd1 122.88(10) .
Cl4 Si2 Pd1 117.09(8) .
Cl6 Si2 Pd1 107.41(8) .
N2 N1 C10 111.2(4) .
N2 N1 C6 116.8(3) .
C10 N1 C6 131.4(4) .
N1 N2 C8 106.7(4) .
N1 N2 Pd1 120.1(3) .
C8 N2 Pd1 132.9(3) .
C5 C1 C2 107.4(4) .
C5 C1 P1 124.8(3) .
C2 C1 P1 127.7(3) .
C5 C1 Fe1 69.6(3) .
C2 C1 Fe1 68.6(2) .
P1 C1 Fe1 130.5(2) .
C3 C2 C1 106.9(4) .
C3 C2 C6 127.1(4) .
C1 C2 C6 126.0(4) .
C3 C2 Fe1 70.0(3) .
C1 C2 Fe1 69.7(2) .
C6 C2 Fe1 125.7(3) .
C4 C3 C2 108.6(4) .
C4 C3 Fe1 70.3(3) .
C2 C3 Fe1 68.5(3) .
C3 C4 C5 108.7(4) .
C3 C4 Fe1 69.6(3) .
C5 C4 Fe1 69.3(3) .
C4 C5 C1 108.4(4) .
C4 C5 Fe1 70.3(3) .
C1 C5 Fe1 69.3(2) .
C2` C1` C5` 108.1(5) .
C2` C1` Fe1 69.9(3) .
C5` C1` Fe1 70.0(3) .
C3` C2` C1` 108.8(6) .
C3` C2` Fe1 70.4(3) .
C1` C2` Fe1 70.1(3) .
C2` C3` C4` 107.5(5) .
C2` C3` Fe1 69.4(3) .
C4` C3` Fe1 69.4(3) .
C5` C4` C3` 107.6(5) .
C5` C4` Fe1 69.9(3) .
C3` C4` Fe1 70.1(3) .
C1` C5` C4` 108.0(6) .
C1` C5` Fe1 69.8(3) .
C4` C5` Fe1 69.7(3) .
N1 C6 C2 110.5(4) .
N1 C6 C7 113.1(4) .
C2 C6 C7 113.8(4) .
N2 C8 C9 108.5(4) .
N2 C8 C12 123.8(4) .
C9 C8 C12 127.6(4) .
C10 C9 C8 107.2(4) .
N1 C10 C9 106.5(4) .
N1 C10 C11 124.8(5) .
C9 C10 C11 128.7(5) .
C17 C12 C13 117.5(5) .
C17 C12 C8 123.1(4) .
C13 C12 C8 119.4(5) .
C14 C13 C12 120.3(6) .
C15 C14 C13 121.7(6) .
C14 C15 C16 118.9(6) .
C17 C16 C15 119.8(6) .
C16 C17 C12 121.9(5) .
C23 C18 C19 118.6(5) .
C23 C18 P1 119.9(4) .
C19 C18 P1 121.4(4) .
C18 C19 C20 120.2(6) .
C21 C20 C19 120.4(6) .
C22 C21 C20 119.8(5) .
C21 C22 C23 120.0(6) .
C18 C23 C22 120.9(5) .
C25 C24 C29 119.9(5) .
C25 C24 P1 122.8(4) .
C29 C24 P1 117.3(4) .
C24 C25 C26 118.9(6) .
C27 C26 C25 121.1(6) .
C26 C27 C28 120.3(5) .
C27 C28 C29 120.3(6) .
C28 C29 C24 119.4(6) .
Cl8 C30 Cl7 114.8(19) .
Cl8 Cl7 C30 118(2) 3_775
Cl7 Cl8 C30 163.2(19) 2_754

loop_
_geom_bond_atom_site_label_1
_geom_bond_atom_site_label_2
_geom_bond_distance
_geom_bond_site_symmetry_2
Pd1 N2 2.192(4) .
Pd1 Si2 2.2587(16) .
Pd1 Si1 2.3238(17) .
Pd1 P1 2.4563(16) .
Fe1 C2 2.025(5) .
Fe1 C1 2.040(4) .
Fe1 C5 2.043(5) .
Fe1 C2` 2.042(6) .
Fe1 C4` 2.046(5) .
Fe1 C3 2.045(5) .
Fe1 C1` 2.045(5) .
Fe1 C5` 2.048(6) .
Fe1 C4 2.055(5) .
Fe1 C3` 2.055(6) .
Cl1 Si1 2.064(2) .
Cl2 Si1 2.070(3) .
Cl3 Si1 2.074(2) .
Cl4 Si2 2.072(2) .
Cl5 Si2 2.060(2) .
Cl6 Si2 2.079(2) .
P1 C1 1.812(4) .
P1 C24 1.829(5) .
P1 C18 1.844(5) .
N1 N2 1.357(5) .
N1 C10 1.359(6) .
N1 C6 1.475(6) .
N2 C8 1.352(6) .
C1 C5 1.432(6) .
C1 C2 1.447(6) .
C2 C3 1.439(6) .
C2 C6 1.505(6) .
C3 C4 1.406(8) .
C4 C5 1.414(7) .
C1` C2` 1.398(9) .
C1` C5` 1.407(9) .
C2` C3` 1.407(9) .
C3` C4` 1.420(9) .
C4` C5` 1.414(9) .
C6 C7 1.533(7) .
C8 C9 1.407(7) .
C8 C12 1.461(7) .
C9 C10 1.373(8) .
C10 C11 1.502(8) .
C12 C17 1.389(7) .
C12 C13 1.399(7) .
C13 C14 1.382(9) .
C14 C15 1.361(10) .
C15 C16 1.395(9) .
C16 C17 1.377(8) .
C18 C23 1.374(7) .
C18 C19 1.383(7) .
C19 C20 1.398(8) .
C20 C21 1.376(10) .
C21 C22 1.358(10) .
C22 C23 1.405(8) .
C24 C25 1.382(7) .
C24 C29 1.415(7) .
C25 C26 1.407(8) .
C26 C27 1.362(10) .
C27 C28 1.378(10) .
C28 C29 1.389(8) .
C30 Cl8 1.689(19) .
C30 Cl7 1.686(18) .
Cl7 Cl8 1.53(3) 3_775
Cl8 Cl7 1.53(3) 2_754
